data_7160652
loop_
_publ_author_name
'Sikdar, Papiya'
'Das, Sourav'
'Saini, Sheetal'
'Sawant, Sanghapal D.'
'Bagdi, Avik Kumar'

_publ_section_title
;
 Divergent synthesis of 3-formylpyrazolo[1,5-<i>a</i>]pyrimidines and
 methylene-bridged bis(pyrazolo[1,5-<i>a</i>]pyrimidines) using DMSO as a
 single carbon synthon.
;
_journal_issue 33
_journal_name_full 'Organic &amp; biomolecular chemistry'
_journal_page_first 7566
_journal_page_last 7570
_journal_paper_doi 10.1039/d5ob01042j
_journal_volume 23
_journal_year 2025
_chemical_formula_moiety 'C20 H15 N3 O'
_chemical_formula_sum 'C20 H15 N3 O'
_chemical_formula_weight 313.35
_space_group_crystal_system monoclinic
_space_group_IT_number 14
_space_group_name_Hall '-P 2yn'
_space_group_name_H-M_alt 'P 1 21/n 1'
_atom_sites_solution_hydrogens geom
_audit_update_record
;
2025-05-15 deposited with the CCDC.	2025-07-29 downloaded from the CCDC.
;
_cell_angle_alpha 90
_cell_angle_beta 101.025(2)
_cell_angle_gamma 90
_cell_formula_units_Z 4
_cell_length_a 12.9831(9)
_cell_length_b 7.4371(5)
_cell_length_c 16.6855(12)
_cell_measurement_reflns_used 9948
_cell_measurement_temperature 299.(2)
_cell_measurement_theta_max 24.2592
_cell_measurement_theta_min 2.4872
_cell_volume 1581.36(19)
_computing_cell_refinement 'SAINT V8.40B (Bruker AXS LLC, 2019)'
_computing_data_reduction 'SAINT V8.40B (Bruker AXS LLC, 2019)'
_computing_structure_refinement 'SHELXL-2019/1 (Sheldrick, 2019)'
_computing_structure_solution 'XT, VERSION 2018/2'
_diffrn_ambient_temperature 299.(2)
_diffrn_detector_area_resol_mean 7.3910
_diffrn_measured_fraction_theta_full 0.996
_diffrn_measured_fraction_theta_max 0.996
_diffrn_measurement_device_type Bruker
_diffrn_radiation_type MoK\a
_diffrn_radiation_wavelength 0.71073
_diffrn_reflns_av_R_equivalents 0.0849
_diffrn_reflns_av_unetI/netI 0.0406
_diffrn_reflns_limit_h_max 15
_diffrn_reflns_limit_h_min -15
_diffrn_reflns_limit_k_max 8
_diffrn_reflns_limit_k_min -8
_diffrn_reflns_limit_l_max 19
_diffrn_reflns_limit_l_min -19
_diffrn_reflns_number 58971
_diffrn_reflns_theta_full 25.02
_diffrn_reflns_theta_max 25.02
_diffrn_reflns_theta_min 2.49
_exptl_absorpt_coefficient_mu 0.084
_exptl_absorpt_correction_T_max 0.7452
_exptl_absorpt_correction_T_min 0.655
_exptl_absorpt_correction_type multi-scan
_exptl_absorpt_process_details
;
Krause, L., Herbst-Irmer, R., Sheldrick, G. M., Stalke, D. (2015).
"Comparison of silver and molybdenum microfocus X-ray sources for
single-crystal structure determination"
J. Appl. Cryst. 48, 3-10.
doi:10.1107/S1600576714022985
;
_exptl_crystal_colour Colorless
_exptl_crystal_density_diffrn 1.316
_exptl_crystal_density_method 'not measured'
_exptl_crystal_description Block
_exptl_crystal_F_000 656
_refine_diff_density_max 0.223
_refine_diff_density_min -0.221
_refine_ls_extinction_coef 0.024(3)
_refine_ls_extinction_method 'SHELXL-2019/1 (Sheldrick 2019)'
_refine_ls_goodness_of_fit_ref 1.135
_refine_ls_hydrogen_treatment constr
_refine_ls_matrix_type full
_refine_ls_number_parameters 219
_refine_ls_number_reflns 2786
_refine_ls_number_restraints 0
_refine_ls_restrained_S_all 1.135
_refine_ls_R_factor_all 0.1068
_refine_ls_R_factor_gt 0.0684
_refine_ls_shift/su_max 0.000
_refine_ls_shift/su_mean 0.000
_refine_ls_structure_factor_coef Fsqd
_refine_ls_weighting_details 'w=1/[\s^2^(Fo^2^)+(0.0327P)^2^+1.0629P] where P=(Fo^2^+2Fc^2^)/3'
_refine_ls_weighting_scheme calc
_refine_ls_wR_factor_gt 0.1221
_refine_ls_wR_factor_ref 0.1426
_reflns_Friedel_coverage 0.000
_reflns_number_gt 1911
_reflns_number_total 2786
_reflns_threshold_expression 'I > 2\s(I)'
_cod_data_source_file d5ob01042j2.cif
_cod_data_source_block AKB_PS_770
_cod_depositor_comments
;
The following automatic conversions were performed:

data item '_exptl_absorpt_correction_type' value 'Multi-Scan' was
changed to 'multi-scan' in accordance with the
/home/data/users/saulius/crontab/automatic-downloads/rss-feeds/RSC/lib/dictionaries/cif_core.dic
dictionary named 'cif_core.dic' version 2.4.2 last updated on
2011-04-26.

Automatic conversion script
Id: cif_fix_values 8170 2020-07-09 18:12:32Z antanas 

 Adding full bibliography for 7160652.cif.
;
_cod_database_code 7160652
_olex2_refinement_description
;
1.a Aromatic/amide H refined with riding coordinates:
 C2(H2), C3(H3), C4(H4), C5(H5), C6(H6), C8(H8), C9(H9), C11(H11), C12(H12),
 C14(H14), C15(H15), C19(H19)
1.b Idealised Me refined as rotating group:
 C20(H20A,H20B,H20C)
;

loop_
_space_group_symop_operation_xyz
'x, y, z'
'-x+1/2, y+1/2, -z+1/2'
'-x, -y, -z'
'x-1/2, -y-1/2, z-1/2'

loop_
_atom_site_type_symbol
_atom_site_label
_atom_site_fract_x
_atom_site_fract_y
_atom_site_fract_z
_atom_site_U_iso_or_equiv
_atom_site_adp_type
_atom_site_calc_flag
_atom_site_refinement_flags_adp
_atom_site_refinement_flags_occupancy
_atom_site_refinement_flags_posn
_atom_site_occupancy
_atom_site_disorder_assembly
_atom_site_disorder_group
O O1 0.4214(2) 0.7476(4) -0.06080(13) 0.0982(9) Uani d . . . 1 . .
N N1 0.14357(19) 0.6349(3) 0.04202(14) 0.0635(7) Uani d . . . 1 . .
N N2 0.27054(16) 0.6879(3) 0.16390(12) 0.0484(6) Uani d . . . 1 . .
N N3 0.37392(17) 0.7386(3) 0.18783(13) 0.0552(6) Uani d . . . 1 . .
C C1 0.3164(2) 0.6566(4) 0.56620(16) 0.0544(7) Uani d . . . 1 . .
C C2 0.2897(2) 0.7937(5) 0.61453(19) 0.0727(9) Uani d . . . 1 . .
H H2 0.252510 0.892453 0.589937 0.087000 Uiso calc U . R 1 . .
C C3 0.3172(3) 0.7863(6) 0.6987(2) 0.0868(12) Uani d . . . 1 . .
H H3 0.298267 0.879447 0.730125 0.104000 Uiso calc U . R 1 . .
C C4 0.3720(3) 0.6432(7) 0.7357(2) 0.0871(12) Uani d . . . 1 . .
H H4 0.390690 0.639390 0.792370 0.105000 Uiso calc U . R 1 . .
C C5 0.3999(2) 0.5041(6) 0.68975(19) 0.0783(11) Uani d . . . 1 . .
H H5 0.436972 0.405993 0.715135 0.094000 Uiso calc U . R 1 . .
C C6 0.3723(2) 0.5113(5) 0.60525(17) 0.0636(8) Uani d . . . 1 . .
H H6 0.391501 0.417643 0.574213 0.076000 Uiso calc U . R 1 . .
C C7 0.2880(2) 0.6626(4) 0.47599(16) 0.0495(7) Uani d . . . 1 . .
C C8 0.3574(2) 0.6034(4) 0.42779(16) 0.0552(7) Uani d . . . 1 . .
H H8 0.422887 0.560776 0.453057 0.066000 Uiso calc U . R 1 . .
C C9 0.3324(2) 0.6059(4) 0.34403(16) 0.0534(7) Uani d . . . 1 . .
H H9 0.381247 0.566815 0.313754 0.064000 Uiso calc U . R 1 . .
C C10 0.2349(2) 0.6662(4) 0.30421(15) 0.0478(7) Uani d . . . 1 . .
C C11 0.1650(2) 0.7268(4) 0.35171(16) 0.0542(7) Uani d . . . 1 . .
H H11 0.099324 0.768619 0.326358 0.065000 Uiso calc U . R 1 . .
C C12 0.1914(2) 0.7262(4) 0.43590(16) 0.0551(7) Uani d . . . 1 . .
H H12 0.143518 0.769148 0.466250 0.066000 Uiso calc U . R 1 . .
C C13 0.2014(2) 0.6573(4) 0.21476(16) 0.0494(7) Uani d . . . 1 . .
C C14 0.1020(2) 0.6146(4) 0.17626(17) 0.0597(8) Uani d . . . 1 . .
H H14 0.050789 0.591173 0.206904 0.072000 Uiso calc U . R 1 . .
C C15 0.0767(2) 0.6059(4) 0.09116(18) 0.0660(8) Uani d . . . 1 . .
H H15 0.007879 0.577651 0.067394 0.079000 Uiso calc U . R 1 . .
C C16 0.2416(2) 0.6780(4) 0.07950(16) 0.0529(7) Uani d . . . 1 . .
C C17 0.3316(2) 0.7202(4) 0.04921(16) 0.0554(7) Uani d . . . 1 . .
C C18 0.4090(2) 0.7564(4) 0.11846(17) 0.0565(7) Uani d . . . 1 . .
C C19 0.3407(3) 0.7246(4) -0.03560(19) 0.0708(9) Uani d . . . 1 . .
H H19 0.279473 0.708550 -0.074221 0.085000 Uiso calc U . R 1 . .
C C20 0.5197(2) 0.8127(5) 0.1215(2) 0.0835(11) Uani d . . . 1 . .
H H20A 0.521141 0.915881 0.087169 0.125000 Uiso calc U . R 1 . .
H H20B 0.557884 0.715989 0.102722 0.125000 Uiso calc U . R 1 . .
H H20C 0.551466 0.842696 0.176693 0.125000 Uiso calc U . R 1 . .

loop_
_atom_site_aniso_label
_atom_site_aniso_U_11
_atom_site_aniso_U_22
_atom_site_aniso_U_33
_atom_site_aniso_U_12
_atom_site_aniso_U_13
_atom_site_aniso_U_23
O1 0.0997(19) 0.140(2) 0.0642(15) -0.0170(17) 0.0383(14) -0.0017(15)
N1 0.0599(16) 0.0760(18) 0.0526(15) -0.0004(14) 0.0058(13) -0.0002(13)
N2 0.0458(13) 0.0539(14) 0.0460(13) 0.0031(11) 0.0100(10) 0.0026(10)
N3 0.0480(13) 0.0675(16) 0.0509(14) -0.0010(12) 0.0115(11) 0.0044(12)
C1 0.0431(16) 0.071(2) 0.0499(17) -0.0033(15) 0.0118(13) 0.0017(15)
C2 0.067(2) 0.088(2) 0.064(2) 0.0025(18) 0.0146(16) -0.0134(18)
C3 0.068(2) 0.130(4) 0.066(2) -0.007(2) 0.0203(18) -0.028(2)
C4 0.057(2) 0.155(4) 0.050(2) -0.018(2) 0.0132(17) -0.007(2)
C5 0.056(2) 0.121(3) 0.058(2) -0.003(2) 0.0114(16) 0.019(2)
C6 0.0544(18) 0.086(2) 0.0532(19) 0.0003(17) 0.0164(14) 0.0063(16)
C7 0.0452(15) 0.0550(17) 0.0497(16) -0.0025(13) 0.0127(13) 0.0019(13)
C8 0.0434(16) 0.072(2) 0.0511(17) 0.0066(14) 0.0102(13) 0.0093(14)
C9 0.0470(16) 0.0642(19) 0.0521(17) 0.0079(14) 0.0173(13) 0.0069(14)
C10 0.0454(15) 0.0525(16) 0.0462(16) 0.0008(13) 0.0106(12) 0.0038(13)
C11 0.0436(15) 0.0665(19) 0.0525(17) 0.0060(14) 0.0090(13) 0.0024(14)
C12 0.0483(16) 0.0665(19) 0.0537(17) 0.0049(14) 0.0183(13) -0.0027(14)
C13 0.0474(16) 0.0525(16) 0.0501(16) 0.0040(13) 0.0139(13) 0.0055(13)
C14 0.0475(17) 0.074(2) 0.0582(18) -0.0026(15) 0.0116(14) 0.0008(15)
C15 0.0546(18) 0.079(2) 0.061(2) -0.0049(16) 0.0025(16) -0.0055(17)
C16 0.0604(18) 0.0536(17) 0.0436(16) 0.0064(14) 0.0075(14) 0.0011(13)
C17 0.0585(18) 0.0608(18) 0.0493(16) 0.0042(14) 0.0165(14) 0.0043(14)
C18 0.0561(17) 0.0617(19) 0.0540(17) 0.0042(15) 0.0163(14) 0.0043(15)
C19 0.081(2) 0.077(2) 0.0569(19) 0.0000(18) 0.0193(17) -0.0004(16)
C20 0.060(2) 0.124(3) 0.070(2) -0.013(2) 0.0232(17) 0.011(2)

loop_
_atom_type_symbol
_atom_type_description
_atom_type_scat_dispersion_real
_atom_type_scat_dispersion_imag
_atom_type_scat_source
C C 0.0033 0.0016 'International Tables Vol C Tables 4.2.6.8 and 6.1.1.4'
N N 0.0061 0.0033 'International Tables Vol C Tables 4.2.6.8 and 6.1.1.4'
O O 0.0106 0.0060 'International Tables Vol C Tables 4.2.6.8 and 6.1.1.4'
H H 0.0000 0.0000 'International Tables Vol C Tables 4.2.6.8 and 6.1.1.4'

loop_
_geom_angle_atom_site_label_1
_geom_angle_atom_site_label_2
_geom_angle_atom_site_label_3
_geom_angle_site_symmetry_1
_geom_angle_site_symmetry_3
_geom_angle
_geom_angle_publ_flag
C15 N1 C16 . . 115.2(2) ?
N3 N2 C16 . . 111.6(2) ?
C13 N2 N3 . . 125.8(2) ?
C13 N2 C16 . . 122.5(2) ?
C18 N3 N2 . . 104.6(2) ?
C2 C1 C6 . . 117.7(3) ?
C2 C1 C7 . . 121.9(3) ?
C6 C1 C7 . . 120.3(3) ?
C1 C2 H2 . . 119.400000 ?
C3 C2 C1 . . 121.2(3) ?
C3 C2 H2 . . 119.400000 ?
C2 C3 H3 . . 119.900000 ?
C4 C3 C2 . . 120.2(4) ?
C4 C3 H3 . . 119.900000 ?
C3 C4 H4 . . 119.800000 ?
C3 C4 C5 . . 120.3(3) ?
C5 C4 H4 . . 119.800000 ?
C4 C5 H5 . . 120.300000 ?
C4 C5 C6 . . 119.5(3) ?
C6 C5 H5 . . 120.300000 ?
C1 C6 H6 . . 119.500000 ?
C5 C6 C1 . . 121.1(3) ?
C5 C6 H6 . . 119.500000 ?
C8 C7 C1 . . 121.1(2) ?
C12 C7 C1 . . 121.8(2) ?
C12 C7 C8 . . 117.1(2) ?
C7 C8 H8 . . 118.900000 ?
C9 C8 C7 . . 122.2(3) ?
C9 C8 H8 . . 118.900000 ?
C8 C9 H9 . . 119.700000 ?
C8 C9 C10 . . 120.6(2) ?
C10 C9 H9 . . 119.700000 ?
C9 C10 C11 . . 117.9(2) ?
C9 C10 C13 . . 122.4(2) ?
C11 C10 C13 . . 119.6(2) ?
C10 C11 H11 . . 119.400000 ?
C12 C11 C10 . . 121.2(3) ?
C12 C11 H11 . . 119.400000 ?
C7 C12 H12 . . 119.400000 ?
C11 C12 C7 . . 121.1(2) ?
C11 C12 H12 . . 119.400000 ?
N2 C13 C10 . . 121.3(2) ?
C14 C13 N2 . . 114.9(2) ?
C14 C13 C10 . . 123.8(2) ?
C13 C14 H14 . . 119.800000 ?
C13 C14 C15 . . 120.5(3) ?
C15 C14 H14 . . 119.800000 ?
N1 C15 C14 . . 124.7(3) ?
N1 C15 H15 . . 117.700000 ?
C14 C15 H15 . . 117.700000 ?
N1 C16 N2 . . 122.2(2) ?
N1 C16 C17 . . 132.0(3) ?
N2 C16 C17 . . 105.8(2) ?
C16 C17 C18 . . 105.2(2) ?
C16 C17 C19 . . 126.3(3) ?
C18 C17 C19 . . 128.6(3) ?
N3 C18 C17 . . 112.8(2) ?
N3 C18 C20 . . 119.2(3) ?
C17 C18 C20 . . 128.0(3) ?
O1 C19 C17 . . 125.5(3) ?
O1 C19 H19 . . 117.200000 ?
C17 C19 H19 . . 117.200000 ?
C18 C20 H20A . . 109.500000 ?
C18 C20 H20B . . 109.500000 ?
C18 C20 H20C . . 109.500000 ?
H20A C20 H20B . . 109.500000 ?
H20A C20 H20C . . 109.500000 ?
H20B C20 H20C . . 109.500000 ?

loop_
_geom_bond_atom_site_label_1
_geom_bond_atom_site_label_2
_geom_bond_site_symmetry_2
_geom_bond_distance
_geom_bond_publ_flag
O1 C19 . 1.213(4) ?
N1 C15 . 1.321(4) ?
N1 C16 . 1.345(3) ?
N2 N3 . 1.378(3) ?
N2 C13 . 1.367(3) ?
N2 C16 . 1.388(3) ?
N3 C18 . 1.329(3) ?
C1 C2 . 1.385(4) ?
C1 C6 . 1.392(4) ?
C1 C7 . 1.480(4) ?
C2 H2 . 0.930000 ?
C2 C3 . 1.383(4) ?
C3 H3 . 0.930000 ?
C3 C4 . 1.361(5) ?
C4 H4 . 0.930000 ?
C4 C5 . 1.378(5) ?
C5 H5 . 0.930000 ?
C5 C6 . 1.388(4) ?
C6 H6 . 0.930000 ?
C7 C8 . 1.388(3) ?
C7 C12 . 1.387(4) ?
C8 H8 . 0.930000 ?
C8 C9 . 1.373(4) ?
C9 H9 . 0.930000 ?
C9 C10 . 1.387(3) ?
C10 C11 . 1.389(3) ?
C10 C13 . 1.474(4) ?
C11 H11 . 0.930000 ?
C11 C12 . 1.381(4) ?
C12 H12 . 0.930000 ?
C13 C14 . 1.364(4) ?
C14 H14 . 0.930000 ?
C14 C15 . 1.396(4) ?
C15 H15 . 0.930000 ?
C16 C17 . 1.395(4) ?
C17 C18 . 1.404(4) ?
C17 C19 . 1.443(4) ?
C18 C20 . 1.489(4) ?
C19 H19 . 0.930000 ?
C20 H20A . 0.960000 ?
C20 H20B . 0.960000 ?
C20 H20C . 0.960000 ?

loop_
_geom_torsion_atom_site_label_1
_geom_torsion_atom_site_label_2
_geom_torsion_atom_site_label_3
_geom_torsion_atom_site_label_4
_geom_torsion_site_symmetry_1
_geom_torsion_site_symmetry_2
_geom_torsion_site_symmetry_3
_geom_torsion_site_symmetry_4
_geom_torsion
_geom_torsion_publ_flag
N1 C16 C17 C18 . . . . 178.8(3) ?
N1 C16 C17 C19 . . . . -1.1(5) ?
N2 N3 C18 C17 . . . . 0.4(3) ?
N2 N3 C18 C20 . . . . 179.4(3) ?
N2 C13 C14 C15 . . . . -0.4(4) ?
N2 C16 C17 C18 . . . . -1.1(3) ?
N2 C16 C17 C19 . . . . 178.9(3) ?
N3 N2 C13 C10 . . . . -3.7(4) ?
N3 N2 C13 C14 . . . . 177.8(2) ?
N3 N2 C16 N1 . . . . -178.5(2) ?
N3 N2 C16 C17 . . . . 1.4(3) ?
C1 C2 C3 C4 . . . . 0.3(5) ?
C1 C7 C8 C9 . . . . 179.3(3) ?
C1 C7 C12 C11 . . . . -178.4(3) ?
C2 C1 C6 C5 . . . . 0.2(4) ?
C2 C1 C7 C8 . . . . 140.4(3) ?
C2 C1 C7 C12 . . . . -39.9(4) ?
C2 C3 C4 C5 . . . . -0.4(5) ?
C3 C4 C5 C6 . . . . 0.4(5) ?
C4 C5 C6 C1 . . . . -0.3(5) ?
C6 C1 C2 C3 . . . . -0.2(4) ?
C6 C1 C7 C8 . . . . -39.1(4) ?
C6 C1 C7 C12 . . . . 140.6(3) ?
C7 C1 C2 C3 . . . . -179.7(3) ?
C7 C1 C6 C5 . . . . 179.8(3) ?
C7 C8 C9 C10 . . . . -0.9(4) ?
C8 C7 C12 C11 . . . . 1.3(4) ?
C8 C9 C10 C11 . . . . 1.3(4) ?
C8 C9 C10 C13 . . . . -174.8(3) ?
C9 C10 C11 C12 . . . . -0.4(4) ?
C9 C10 C13 N2 . . . . -37.2(4) ?
C9 C10 C13 C14 . . . . 141.2(3) ?
C10 C11 C12 C7 . . . . -0.9(4) ?
C10 C13 C14 C15 . . . . -178.9(3) ?
C11 C10 C13 N2 . . . . 146.8(3) ?
C11 C10 C13 C14 . . . . -34.9(4) ?
C12 C7 C8 C9 . . . . -0.4(4) ?
C13 N2 N3 C18 . . . . -178.6(2) ?
C13 N2 C16 N1 . . . . -1.0(4) ?
C13 N2 C16 C17 . . . . 179.0(2) ?
C13 C10 C11 C12 . . . . 175.8(3) ?
C13 C14 C15 N1 . . . . 0.7(5) ?
C15 N1 C16 N2 . . . . 1.1(4) ?
C15 N1 C16 C17 . . . . -178.8(3) ?
C16 N1 C15 C14 . . . . -1.0(5) ?
C16 N2 N3 C18 . . . . -1.1(3) ?
C16 N2 C13 C10 . . . . 179.1(2) ?
C16 N2 C13 C14 . . . . 0.6(4) ?
C16 C17 C18 N3 . . . . 0.5(3) ?
C16 C17 C18 C20 . . . . -178.4(3) ?
C16 C17 C19 O1 . . . . -173.8(3) ?
C18 C17 C19 O1 . . . . 6.3(6) ?
C19 C17 C18 N3 . . . . -179.6(3) ?
C19 C17 C18 C20 . . . . 1.5(5) ?
